data_7101950
loop_
_publ_author_name
'Lopez, Maria Elena'
'Edie, Michael J'
'Ellis, David'
'Horneber, Anke'
'Macgregor, Stuart A'
'Rosair, Georgina M'
'Welch, Alan J'

_publ_section_title
;
 Symmetric and asymmetric 13-vertex bimetallacarboranes by polyhedral
 expansion.
;
_journal_issue 22
_journal_name_full 'Chemical communications (Cambridge, England)'
_journal_page_first 2243
_journal_page_last 2245
_journal_paper_doi 10.1039/b703822d
_journal_year 2007
_chemical_formula_moiety 'C12 H20 B8 Co2'
_chemical_formula_sum 'C12 H20 B8 Co2'
_chemical_formula_weight 368.62
_chemical_name_systematic
;
?
;
_space_group_IT_number 14
_symmetry_cell_setting monoclinic
_symmetry_space_group_name_Hall '-P 2ybc'
_symmetry_space_group_name_H-M 'P 1 21/c 1'
_atom_sites_solution_hydrogens geom
_atom_sites_solution_primary direct
_atom_sites_solution_secondary difmap
_audit_creation_method SHELXL-97
_cell_angle_alpha 90.00
_cell_angle_beta 90.153(4)
_cell_angle_gamma 90.00
_cell_formula_units_Z 4
_cell_length_a 6.7132(6)
_cell_length_b 12.1272(10)
_cell_length_c 18.2031(15)
_cell_measurement_reflns_used 9969
_cell_measurement_temperature 100(2)
_cell_measurement_theta_max 37.05
_cell_measurement_theta_min 2.80
_cell_volume 1482.0(2)
_computing_cell_refinement 'Bruker SMART'
_computing_data_collection 'Bruker SMART'
_computing_data_reduction 'Bruker SAINT'
_computing_molecular_graphics 'Bruker SHELXTL'
_computing_publication_material 'Bruker SHELXTL'
_computing_structure_refinement 'SHELXL-97 (Sheldrick, 1997)'
_computing_structure_solution 'SHELXS-97 (Sheldrick, 1990)'
_diffrn_ambient_temperature 100(2)
_diffrn_measured_fraction_theta_full 0.998
_diffrn_measured_fraction_theta_max 0.933
_diffrn_measurement_device_type 'CCD area detector'
_diffrn_measurement_method 'phi and omega scans'
_diffrn_radiation_monochromator graphite
_diffrn_radiation_source 'fine-focus sealed tube'
_diffrn_radiation_type MoK\a
_diffrn_radiation_wavelength 0.71073
_diffrn_reflns_av_R_equivalents 0.0295
_diffrn_reflns_av_sigmaI/netI 0.0271
_diffrn_reflns_limit_h_max 11
_diffrn_reflns_limit_h_min -11
_diffrn_reflns_limit_k_max 18
_diffrn_reflns_limit_k_min -20
_diffrn_reflns_limit_l_max 27
_diffrn_reflns_limit_l_min -30
_diffrn_reflns_number 52192
_diffrn_reflns_theta_full 25.00
_diffrn_reflns_theta_max 37.67
_diffrn_reflns_theta_min 2.24
_exptl_absorpt_coefficient_mu 2.220
_exptl_absorpt_correction_T_max 0.801
_exptl_absorpt_correction_T_min 0.617
_exptl_absorpt_correction_type multi-scan
_exptl_absorpt_process_details 'SADABS (Bruker, 2002)'
_exptl_crystal_colour red
_exptl_crystal_density_diffrn 1.652
_exptl_crystal_density_method 'not measured'
_exptl_crystal_description plate
_exptl_crystal_F_000 744
_exptl_crystal_size_max 0.42
_exptl_crystal_size_mid 0.38
_exptl_crystal_size_min 0.10
_refine_diff_density_max 0.825
_refine_diff_density_min -0.728
_refine_diff_density_rms 0.103
_refine_ls_extinction_method none
_refine_ls_goodness_of_fit_ref 1.076
_refine_ls_hydrogen_treatment constr
_refine_ls_matrix_type full
_refine_ls_number_parameters 199
_refine_ls_number_reflns 7369
_refine_ls_number_restraints 0
_refine_ls_restrained_S_all 1.076
_refine_ls_R_factor_all 0.0356
_refine_ls_R_factor_gt 0.0247
_refine_ls_shift/su_max 0.001
_refine_ls_shift/su_mean 0.000
_refine_ls_structure_factor_coef Fsqd
_refine_ls_weighting_details 'calc w=1/[\s^2^(Fo^2^)+(0.0307P)^2^+0.3839P] where P=(Fo^2^+2Fc^2^)/3'
_refine_ls_weighting_scheme calc
_refine_ls_wR_factor_gt 0.0599
_refine_ls_wR_factor_ref 0.0637
_reflns_number_gt 6191
_reflns_number_total 7369
_reflns_threshold_expression >2sigma(I)
_cod_data_source_file b703822d.txt
_cod_data_source_block x81170cmpd7
_cod_depositor_comments
;
The following automatic conversions were performed:
'_symmetry_cell_setting' value 'Monoclinic' changed to 'monoclinic'
according to '/home/saulius/struct/CIF-dictionaries/cif_core.dic'
dictionary named 'cif_core.dic' version 2.4.1 from 2010-06-29.

Automatic conversion script
Id: cif_fix_enum 1527 2010-12-29 10:47:43Z saulius 
;
_cod_original_sg_symbol_H-M P2(1)/c
_cod_database_code 7101950

loop_
_symmetry_equiv_pos_as_xyz
'x, y, z'
'-x, y+1/2, -z+1/2'
'-x, -y, -z'
'x, -y-1/2, z-1/2'

loop_
_atom_site_label
_atom_site_type_symbol
_atom_site_fract_x
_atom_site_fract_y
_atom_site_fract_z
_atom_site_U_iso_or_equiv
_atom_site_adp_type
_atom_site_occupancy
_atom_site_symmetry_multiplicity
_atom_site_calc_flag
_atom_site_refinement_flags
Co3 Co 0.268951(18) 0.102399(10) 0.124659(6) 0.00740(3) Uani 1 1 d .
C1 C 0.37974(14) 0.06150(7) 0.22430(5) 0.00896(14) Uani 1 1 d .
H1 H 0.5115 0.1162 0.2344 0.011 Uiso 1 1 calc R
C2 C 0.15361(14) 0.10765(7) 0.22681(5) 0.00905(14) Uani 1 1 d .
H2 H 0.1203 0.1964 0.2387 0.011 Uiso 1 1 calc R
B4 B 0.40575(16) -0.04001(8) 0.15964(6) 0.00949(16) Uani 1 1 d .
H4 H 0.5445 -0.0578 0.1277 0.011 Uiso 1 1 calc R
B5 B 0.39456(16) -0.07046(8) 0.25644(6) 0.00989(16) Uani 1 1 d .
H5 H 0.5268 -0.1071 0.2851 0.012 Uiso 1 1 calc R
Co6 Co 0.244035(19) 0.039579(10) 0.322214(7) 0.00865(3) Uani 1 1 d .
B7 B 0.00362(16) 0.04212(8) 0.16430(6) 0.01014(17) Uani 1 1 d .
H7 H -0.1278 0.0795 0.1356 0.012 Uiso 1 1 calc R
B8 B 0.16073(16) -0.06002(8) 0.12135(6) 0.01028(17) Uani 1 1 d .
H8 H 0.1338 -0.0929 0.0647 0.012 Uiso 1 1 calc R
B9 B 0.24944(16) -0.14840(8) 0.19269(6) 0.01023(17) Uani 1 1 d .
H9 H 0.2843 -0.2370 0.1810 0.012 Uiso 1 1 calc R
B10 B 0.14275(16) -0.10958(8) 0.27829(6) 0.01051(17) Uani 1 1 d .
H10 H 0.1049 -0.1736 0.3203 0.013 Uiso 1 1 calc R
B11 B -0.00773(16) 0.01155(8) 0.26100(6) 0.01038(17) Uani 1 1 d .
H11 H -0.1466 0.0300 0.2927 0.012 Uiso 1 1 calc R
B12 B 0.00108(16) -0.09753(8) 0.19563(6) 0.01102(17) Uani 1 1 d .
H12 H -0.1313 -0.1518 0.1859 0.013 Uiso 1 1 calc R
C31 C 0.27723(15) 0.26981(8) 0.10017(5) 0.01240(16) Uani 1 1 d .
H31 H 0.2415 0.3287 0.1319 0.015 Uiso 1 1 calc R
C32 C 0.14730(15) 0.21326(8) 0.05154(5) 0.01285(16) Uani 1 1 d .
H32 H 0.0092 0.2276 0.0451 0.015 Uiso 1 1 calc R
C33 C 0.25982(15) 0.13122(8) 0.01403(5) 0.01320(16) Uani 1 1 d .
H33 H 0.2099 0.0809 -0.0215 0.016 Uiso 1 1 calc R
C34 C 0.46088(15) 0.13800(8) 0.03938(5) 0.01319(16) Uani 1 1 d .
H34 H 0.5689 0.0936 0.0232 0.016 Uiso 1 1 calc R
C35 C 0.47075(15) 0.22283(8) 0.09302(5) 0.01257(16) Uani 1 1 d .
H35 H 0.5863 0.2445 0.1195 0.015 Uiso 1 1 calc R
C61 C 0.13060(16) 0.14391(8) 0.40166(5) 0.01394(17) Uani 1 1 d .
H61 H 0.0207 0.1926 0.3962 0.017 Uiso 1 1 calc R
C62 C 0.12087(19) 0.03157(9) 0.42362(6) 0.0181(2) Uani 1 1 d .
H62 H 0.0031 -0.0083 0.4350 0.022 Uiso 1 1 calc R
C63 C 0.31863(19) -0.01053(9) 0.42558(5) 0.0202(2) Uani 1 1 d .
H63 H 0.3562 -0.0834 0.4388 0.024 Uiso 1 1 calc R
C64 C 0.45035(17) 0.07545(9) 0.40422(6) 0.01765(19) Uani 1 1 d .
H64 H 0.5912 0.0703 0.4006 0.021 Uiso 1 1 calc R
C65 C 0.33356(16) 0.17033(8) 0.38940(5) 0.01414(17) Uani 1 1 d .
H65 H 0.3830 0.2399 0.3739 0.017 Uiso 1 1 calc R

loop_
_atom_site_aniso_label
_atom_site_aniso_U_11
_atom_site_aniso_U_22
_atom_site_aniso_U_33
_atom_site_aniso_U_23
_atom_site_aniso_U_13
_atom_site_aniso_U_12
Co3 0.00837(6) 0.00729(5) 0.00653(6) 0.00047(3) -0.00037(4) -0.00044(4)
C1 0.0096(4) 0.0094(3) 0.0079(4) 0.0004(3) -0.0005(3) -0.0005(3)
C2 0.0102(4) 0.0085(3) 0.0085(4) -0.0001(3) -0.0005(3) 0.0001(3)
B4 0.0091(4) 0.0096(4) 0.0097(4) -0.0001(3) -0.0001(3) 0.0005(3)
B5 0.0106(4) 0.0098(4) 0.0093(4) 0.0012(3) -0.0006(3) 0.0003(3)
Co6 0.01140(6) 0.00826(6) 0.00629(6) -0.00002(4) 0.00013(4) 0.00006(4)
B7 0.0088(4) 0.0101(4) 0.0115(4) 0.0004(3) -0.0010(3) 0.0002(3)
B8 0.0106(4) 0.0096(4) 0.0107(4) -0.0011(3) -0.0009(3) -0.0005(3)
B9 0.0107(4) 0.0084(4) 0.0116(4) -0.0001(3) 0.0003(3) 0.0000(3)
B10 0.0112(4) 0.0091(4) 0.0113(4) 0.0006(3) 0.0013(3) -0.0007(3)
B11 0.0101(4) 0.0101(4) 0.0109(4) 0.0005(3) 0.0019(3) 0.0000(3)
B12 0.0102(4) 0.0097(4) 0.0132(4) -0.0007(3) 0.0002(3) -0.0013(3)
C31 0.0162(4) 0.0089(4) 0.0121(4) 0.0014(3) 0.0011(3) -0.0003(3)
C32 0.0137(4) 0.0133(4) 0.0116(4) 0.0037(3) -0.0015(3) 0.0005(3)
C33 0.0178(4) 0.0136(4) 0.0082(4) 0.0018(3) -0.0003(3) -0.0011(3)
C34 0.0146(4) 0.0129(4) 0.0120(4) 0.0025(3) 0.0035(3) 0.0001(3)
C35 0.0128(4) 0.0114(4) 0.0135(4) 0.0032(3) -0.0002(3) -0.0028(3)
C61 0.0183(4) 0.0139(4) 0.0096(4) -0.0027(3) 0.0019(3) 0.0013(3)
C62 0.0290(6) 0.0167(4) 0.0086(4) -0.0008(3) 0.0048(4) -0.0051(4)
C63 0.0376(6) 0.0139(4) 0.0089(4) 0.0000(3) -0.0037(4) 0.0059(4)
C64 0.0196(5) 0.0221(5) 0.0113(4) -0.0044(3) -0.0055(4) 0.0046(4)
C65 0.0184(4) 0.0137(4) 0.0103(4) -0.0027(3) -0.0015(3) -0.0016(3)

loop_
_atom_type_symbol
_atom_type_description
_atom_type_scat_dispersion_real
_atom_type_scat_dispersion_imag
_atom_type_scat_source
C C 0.0033 0.0016 'International Tables Vol C Tables 4.2.6.8 and 6.1.1.4'
H H 0.0000 0.0000 'International Tables Vol C Tables 4.2.6.8 and 6.1.1.4'
B B 0.0013 0.0007 'International Tables Vol C Tables 4.2.6.8 and 6.1.1.4'
Co Co 0.3494 0.9721 'International Tables Vol C Tables 4.2.6.8 and 6.1.1.4'

loop_
_geom_angle_atom_site_label_1
_geom_angle_atom_site_label_2
_geom_angle_atom_site_label_3
_geom_angle
C2 Co3 C1 47.27(4)
C2 Co3 C33 153.12(4)
C1 Co3 C33 159.42(4)
C2 Co3 B4 85.03(4)
C1 Co3 B4 49.67(4)
C33 Co3 B4 117.44(4)
C2 Co3 B7 49.70(4)
C1 Co3 B7 85.12(4)
C33 Co3 B7 112.48(4)
B4 Co3 B7 88.82(4)
C2 Co3 C32 115.00(4)
C1 Co3 C32 152.25(4)
C33 Co3 C32 40.62(4)
B4 Co3 C32 157.60(4)
B7 Co3 C32 96.68(4)
C2 Co3 C34 158.11(4)
C1 Co3 C34 119.81(4)
C33 Co3 C34 40.65(4)
B4 Co3 C34 97.43(4)
B7 Co3 C34 151.64(4)
C32 Co3 C34 67.97(4)
C2 Co3 C35 119.09(4)
C1 Co3 C35 100.54(4)
C33 Co3 C35 67.92(4)
B4 Co3 C35 112.69(4)
B7 Co3 C35 156.05(4)
C32 Co3 C35 67.61(4)
C34 Co3 C35 40.11(4)
C2 Co3 C31 100.21(4)
C1 Co3 C31 114.97(4)
C33 Co3 C31 67.83(4)
B4 Co3 C31 150.96(4)
B7 Co3 C31 116.47(4)
C32 Co3 C31 40.07(4)
C34 Co3 C31 67.53(4)
C35 Co3 C31 40.12(4)
C2 Co3 B8 85.55(4)
C1 Co3 B8 85.53(4)
C33 Co3 B8 97.04(4)
B4 Co3 B8 51.35(4)
B7 Co3 B8 51.48(4)
C32 Co3 B8 117.21(4)
C34 Co3 B8 113.01(4)
C35 Co3 B8 151.44(4)
C31 Co3 B8 156.78(4)
C2 C1 B5 111.62(7)
C2 C1 B4 111.43(7)
B5 C1 B4 63.61(6)
C2 C1 Co3 66.26(4)
B5 C1 Co3 123.98(6)
B4 C1 Co3 66.26(4)
C2 C1 Co6 66.15(5)
B5 C1 Co6 66.45(5)
B4 C1 Co6 123.95(6)
Co3 C1 Co6 131.16(5)
C2 C1 H1 122.1
B5 C1 H1 117.0
B4 C1 H1 117.2
Co3 C1 H1 106.9
Co6 C1 H1 106.9
C1 C2 B11 111.70(7)
C1 C2 B7 111.75(7)
B11 C2 B7 63.49(6)
C1 C2 Co6 66.56(4)
B11 C2 Co6 66.21(5)
B7 C2 Co6 123.89(6)
C1 C2 Co3 66.47(5)
B11 C2 Co3 124.00(6)
B7 C2 Co3 66.38(5)
Co6 C2 Co3 131.76(5)
C1 C2 H2 121.7
B11 C2 H2 117.2
B7 C2 H2 117.2
Co6 C2 H2 106.7
Co3 C2 H2 106.6
C1 B4 B9 103.67(7)
C1 B4 B5 58.04(5)
B9 B4 B5 59.61(6)
C1 B4 B8 105.55(7)
B9 B4 B8 59.66(6)
B5 B4 B8 108.08(7)
C1 B4 Co3 64.07(4)
B9 B4 Co3 117.37(6)
B5 B4 Co3 117.07(6)
B8 B4 Co3 65.59(5)
C1 B4 H4 125.6
B9 B4 H4 121.5
B5 B4 H4 120.3
B8 B4 H4 122.2
Co3 B4 H4 111.8
C1 B5 B9 104.04(7)
C1 B5 B4 58.35(5)
B9 B5 B4 59.78(6)
C1 B5 B10 105.59(7)
B9 B5 B10 59.53(6)
B4 B5 B10 108.15(7)
C1 B5 Co6 64.12(5)
B9 B5 Co6 116.97(6)
B4 B5 Co6 117.22(6)
B10 B5 Co6 65.17(5)
C1 B5 H5 125.2
B9 B5 H5 121.5
B4 B5 H5 120.1
B10 B5 H5 122.4
Co6 B5 H5 112.1
C2 Co6 C1 47.28(4)
C2 Co6 C62 132.99(5)
C1 Co6 C62 174.37(4)
C2 Co6 C63 172.03(4)
C1 Co6 C63 137.98(5)
C62 Co6 C63 40.97(5)
C2 Co6 B11 49.72(4)
C1 Co6 B11 85.15(4)
C62 Co6 B11 98.59(5)
C63 Co6 B11 130.72(5)
C2 Co6 B5 84.93(4)
C1 Co6 B5 49.43(4)
C62 Co6 B5 134.45(4)
C63 Co6 B5 102.93(4)
B11 Co6 B5 88.95(4)
C2 Co6 C61 103.97(4)
C1 Co6 C61 134.72(4)
C62 Co6 C61 40.60(4)
C63 Co6 C61 68.10(4)
B11 Co6 C61 100.19(4)
B5 Co6 C61 170.04(4)
C2 Co6 C64 137.01(4)
C1 Co6 C64 107.73(4)
C62 Co6 C64 68.21(5)
C63 Co6 C64 40.38(5)
B11 Co6 C64 166.23(4)
B5 Co6 C64 103.06(4)
C61 Co6 C64 67.41(4)
C2 Co6 C65 106.20(4)
C1 Co6 C65 106.66(4)
C62 Co6 C65 67.71(4)
C63 Co6 C65 67.45(4)
B11 Co6 C65 132.78(4)
B5 Co6 C65 133.71(4)
C61 Co6 C65 39.87(4)
C64 Co6 C65 39.76(4)
C2 Co6 B10 85.87(4)
C1 Co6 B10 85.61(4)
C62 Co6 B10 100.01(4)
C63 Co6 B10 100.02(4)
B11 Co6 B10 51.82(4)
B5 Co6 B10 51.44(4)
C61 Co6 B10 132.59(4)
C64 Co6 B10 132.13(4)
C65 Co6 B10 166.67(4)
C2 B7 B12 103.52(7)
C2 B7 B11 58.16(6)
B12 B7 B11 59.50(6)
C2 B7 B8 105.24(7)
B12 B7 B8 59.62(6)
B11 B7 B8 107.95(7)
C2 B7 Co3 63.91(5)
B12 B7 Co3 117.23(6)
B11 B7 Co3 117.05(6)
B8 B7 Co3 65.47(5)
C2 B7 H7 125.7
B12 B7 H7 121.6
B11 B7 H7 120.3
B8 B7 H7 122.4
Co3 B7 H7 112.0
B9 B8 B12 59.74(6)
B9 B8 B4 59.79(6)
B12 B8 B4 106.89(7)
B9 B8 B7 106.92(7)
B12 B8 B7 59.66(6)
B4 B8 B7 105.89(7)
B9 B8 Co3 115.31(6)
B12 B8 Co3 115.17(6)
B4 B8 Co3 63.07(4)
B7 B8 Co3 63.05(5)
B9 B8 H8 120.6
B12 B8 H8 120.7
B4 B8 H8 123.3
B7 B8 H8 123.4
Co3 B8 H8 114.6
B10 B9 B12 60.17(6)
B10 B9 B5 60.71(6)
B12 B9 B5 107.88(7)
B10 B9 B8 110.11(7)
B12 B9 B8 60.17(6)
B5 B9 B8 109.61(7)
B10 B9 B4 109.77(7)
B12 B9 B4 107.83(7)
B5 B9 B4 60.61(6)
B8 B9 B4 60.56(6)
B10 B9 H9 120.3
B12 B9 H9 122.3
B5 B9 H9 121.2
B8 B9 H9 120.5
B4 B9 H9 121.2
B9 B10 B12 59.88(6)
B9 B10 B5 59.76(6)
B12 B10 B5 106.90(7)
B9 B10 B11 106.75(7)
B12 B10 B11 59.39(6)
B5 B10 B11 105.75(7)
B9 B10 Co6 115.62(6)
B12 B10 Co6 115.07(6)
B5 B10 Co6 63.39(5)
B11 B10 Co6 62.94(5)
B9 B10 H10 120.5
B12 B10 H10 120.8
B5 B10 H10 123.2
B11 B10 H10 123.7
Co6 B10 H10 114.4
C2 B11 B12 103.94(7)
C2 B11 B7 58.35(5)
B12 B11 B7 59.87(6)
C2 B11 B10 105.23(7)
B12 B11 B10 59.58(6)
B7 B11 B10 108.18(7)
C2 B11 Co6 64.07(5)
B12 B11 Co6 117.23(6)
B7 B11 Co6 117.40(6)
B10 B11 Co6 65.24(5)
C2 B11 H11 125.5
B12 B11 H11 121.4
B7 B11 H11 120.0
B10 B11 H11 122.5
Co6 B11 H11 111.9
B9 B12 B11 108.10(7)
B9 B12 B10 59.95(6)
B11 B12 B10 61.03(6)
B9 B12 B7 108.02(7)
B11 B12 B7 60.63(6)
B10 B12 B7 109.96(7)
B9 B12 B8 60.08(6)
B11 B12 B8 109.74(7)
B10 B12 B8 109.86(7)
B7 B12 B8 60.72(6)
B9 B12 H12 122.3
B11 B12 H12 121.0
B10 B12 H12 120.4
B7 B12 H12 121.0
B8 B12 H12 120.5
C32 C31 C35 108.00(9)
C32 C31 Co3 69.20(5)
C35 C31 Co3 69.76(5)
C32 C31 H31 126.0
C35 C31 H31 126.0
Co3 C31 H31 126.6
C31 C32 C33 108.12(9)
C31 C32 Co3 70.73(5)
C33 C32 Co3 69.14(5)
C31 C32 H32 125.9
C33 C32 H32 125.9
Co3 C32 H32 125.8
C34 C33 C32 107.87(8)
C34 C33 Co3 70.47(5)
C32 C33 Co3 70.24(5)
C34 C33 H33 126.1
C32 C33 H33 126.1
Co3 C33 H33 124.8
C35 C34 C33 107.84(9)
C35 C34 Co3 70.28(6)
C33 C34 Co3 68.88(6)
C35 C34 H34 126.1
C33 C34 H34 126.1
Co3 C34 H34 126.3
C34 C35 C31 108.16(8)
C34 C35 Co3 69.61(5)
C31 C35 Co3 70.12(5)
C34 C35 H35 125.9
C31 C35 H35 125.9
Co3 C35 H35 125.9
C65 C61 C62 107.80(9)
C65 C61 Co6 70.88(6)
C62 C61 Co6 68.13(6)
C65 C61 H61 126.1
C62 C61 H61 126.1
Co6 C61 H61 126.4
C61 C62 C63 107.90(10)
C61 C62 Co6 71.27(6)
C63 C62 Co6 69.95(6)
C61 C62 H62 126.0
C63 C62 H62 126.0
Co6 C62 H62 124.3
C62 C63 C64 108.11(9)
C62 C63 Co6 69.08(6)
C64 C63 Co6 71.37(6)
C62 C63 H63 125.9
C64 C63 H63 125.9
Co6 C63 H63 125.2
C65 C64 C63 107.65(10)
C65 C64 Co6 70.50(6)
C63 C64 Co6 68.25(6)
C65 C64 H64 126.2
C63 C64 H64 126.2
Co6 C64 H64 126.6
C61 C65 C64 108.53(9)
C61 C65 Co6 69.25(5)
C64 C65 Co6 69.74(6)
C61 C65 H65 125.7
C64 C65 H65 125.7
Co6 C65 H65 126.9

loop_
_geom_bond_atom_site_label_1
_geom_bond_atom_site_label_2
_geom_bond_distance
Co3 C2 2.0171(9)
Co3 C1 2.0204(9)
Co3 C33 2.0446(9)
Co3 B4 2.0563(10)
Co3 B7 2.0578(11)
Co3 C32 2.0592(9)
Co3 C34 2.0657(10)
Co3 C35 2.0746(10)
Co3 C31 2.0794(9)
Co3 B8 2.1002(10)
C1 C2 1.6187(13)
C1 B5 1.7067(13)
C1 B4 1.7125(13)
C1 Co6 2.0213(9)
C1 H1 1.1200
C2 B11 1.7095(14)
C2 B7 1.7129(13)
C2 Co6 2.0151(9)
C2 H2 1.1200
B4 B9 1.7873(15)
B4 B5 1.8021(15)
B4 B8 1.8012(15)
B4 H4 1.1200
B5 B9 1.7841(14)
B5 B10 1.8013(15)
B5 Co6 2.0595(11)
B5 H5 1.1200
Co6 C62 2.0269(11)
Co6 C63 2.0384(10)
Co6 B11 2.0503(11)
Co6 C61 2.0683(10)
Co6 C64 2.0797(10)
Co6 C65 2.0897(10)
Co6 B10 2.0906(10)
B7 B12 1.7871(14)
B7 B11 1.8008(15)
B7 B8 1.8062(15)
B7 H7 1.1200
B8 B9 1.7849(15)
B8 B12 1.7865(15)
B8 H8 1.1200
B9 B10 1.7800(15)
B9 B12 1.7787(15)
B9 H9 1.1200
B10 B12 1.7839(15)
B10 B11 1.8099(15)
B10 H10 1.1200
B11 B12 1.7804(15)
B11 H11 1.1200
B12 H12 1.1200
C31 C32 1.4180(14)
C31 C35 1.4249(14)
C31 H31 0.9500
C32 C33 1.4245(14)
C32 H32 0.9500
C33 C34 1.4277(14)
C33 H33 0.9500
C34 C35 1.4198(14)
C34 H34 0.9500
C35 H35 0.9500
C61 C65 1.4179(15)
C61 C62 1.4213(15)
C61 H61 0.9500
C62 C63 1.4228(18)
C62 H62 0.9500
C63 C64 1.4220(17)
C63 H63 0.9500
C64 C65 1.4178(15)
C64 H64 0.9500
C65 H65 0.9500
